data_7109484
loop_
_publ_author_name
'Mickael Henrion'
'Anna Magdalena Oertel'
'Vincent Ritleng'
'Michael J. Chetcuti'

_publ_section_title
;
 Facile displacement of eta^5^-cyclopentadienyl ligands from half-sandwich
 alkyl, NHC-nickel complexes: an original route to robust cis-C,C-nickel
 square planar complexes
;
_journal_name_full Chem.Commun.
_journal_page_first 6424
_journal_paper_doi 10.1039/c3cc43691h
_journal_volume 49
_journal_year 2013
_chemical_formula_moiety 'C21 H25 N3 Ni O2, 0.5(C4 H8 O)'
_chemical_formula_sum 'C23 H29 N3 Ni O2.5'
_chemical_formula_weight 446.20
_chemical_name_systematic
;
?
;
_space_group_IT_number 82
_symmetry_cell_setting tetragonal
_symmetry_space_group_name_Hall 'I -4'
_symmetry_space_group_name_H-M 'I -4'
_atom_sites_solution_hydrogens geom
_atom_sites_solution_primary direct
_atom_sites_solution_secondary difmap
_audit_creation_method SHELXL-97
_cell_angle_alpha 90.00
_cell_angle_beta 90.00
_cell_angle_gamma 90.00
_cell_formula_units_Z 8
_cell_length_a 18.4575(4)
_cell_length_b 18.4575(4)
_cell_length_c 13.1542(4)
_cell_measurement_reflns_used 9925
_cell_measurement_temperature 173(2)
_cell_measurement_theta_max 27.49
_cell_measurement_theta_min 2.91
_cell_volume 4481.36(19)
_computing_cell_refinement 'Bruker SAINT'
_computing_data_collection 'Bruker APEX2'
_computing_data_reduction 'Bruker SAINT'
_computing_molecular_graphics 'Bruker SHELXTL'
_computing_publication_material 'Bruker SHELXTL'
_computing_structure_refinement 'SHELXL-97 (Sheldrick, 1997)'
_computing_structure_solution 'SHELXS-97 (Sheldrick, 2008)'
_diffrn_ambient_temperature 173(2)
_diffrn_measured_fraction_theta_full 1.000
_diffrn_measured_fraction_theta_max 1.000
_diffrn_measurement_device_type 'Bruker APEX-II CCD'
_diffrn_measurement_method '\f and \w scans'
_diffrn_radiation_monochromator graphite
_diffrn_radiation_source 'fine-focus sealed tube'
_diffrn_radiation_type MoK\a
_diffrn_radiation_wavelength 0.71073
_diffrn_reflns_av_R_equivalents 0.0316
_diffrn_reflns_av_sigmaI/netI 0.0280
_diffrn_reflns_limit_h_max 24
_diffrn_reflns_limit_h_min -23
_diffrn_reflns_limit_k_max 23
_diffrn_reflns_limit_k_min -23
_diffrn_reflns_limit_l_max 17
_diffrn_reflns_limit_l_min -17
_diffrn_reflns_number 29009
_diffrn_reflns_theta_full 27.52
_diffrn_reflns_theta_max 27.52
_diffrn_reflns_theta_min 1.56
_exptl_absorpt_coefficient_mu 0.891
_exptl_absorpt_correction_T_max 0.9162
_exptl_absorpt_correction_T_min 0.8419
_exptl_absorpt_correction_type multi-scan
_exptl_absorpt_process_details sadabs
_exptl_crystal_colour yellow
_exptl_crystal_density_diffrn 1.323
_exptl_crystal_density_method 'not measured'
_exptl_crystal_description block
_exptl_crystal_F_000 1888
_exptl_crystal_size_max 0.20
_exptl_crystal_size_mid 0.15
_exptl_crystal_size_min 0.10
_refine_diff_density_max 0.375
_refine_diff_density_min -0.345
_refine_diff_density_rms 0.044
_refine_ls_abs_structure_details 'Flack H D (1983), Acta Cryst. A39, 876-881'
_refine_ls_abs_structure_Flack -0.020(10)
_refine_ls_extinction_method none
_refine_ls_goodness_of_fit_ref 1.048
_refine_ls_hydrogen_treatment constr
_refine_ls_matrix_type full
_refine_ls_number_parameters 272
_refine_ls_number_reflns 5149
_refine_ls_number_restraints 0
_refine_ls_restrained_S_all 1.048
_refine_ls_R_factor_all 0.0307
_refine_ls_R_factor_gt 0.0259
_refine_ls_shift/su_max 0.001
_refine_ls_shift/su_mean 0.000
_refine_ls_structure_factor_coef Fsqd
_refine_ls_weighting_details 'calc w=1/[\s^2^(Fo^2^)+(0.0356P)^2^+1.8706P] where P=(Fo^2^+2Fc^2^)/3'
_refine_ls_weighting_scheme calc
_refine_ls_wR_factor_gt 0.0645
_refine_ls_wR_factor_ref 0.0677
_reflns_number_gt 4775
_reflns_number_total 5149
_reflns_threshold_expression I>2sigma(I)
_cod_depositor_comments
;

2018-11-15
Z value and formula fixed to values more according to usual
chemical conventions.                 miguel
;
_cod_original_formula_sum 'C46 H58 N6 Ni2 O5'
_cod_original_formula_weight 892.40
_cod_original_formula_moiety '2(C21 H25 N3 Ni O2), C4 H8 O'
_cod_original_formula_units_Z 4
_cod_data_source_file c3cc43691h.txt
_cod_data_source_block mcamo100310_02
_cod_database_code 7109484

loop_
_symmetry_equiv_pos_as_xyz
'x, y, z'
'y, -x, -z'
'-y, x, -z'
'-x, -y, z'
'x+1/2, y+1/2, z+1/2'
'y+1/2, -x+1/2, -z+1/2'
'-y+1/2, x+1/2, -z+1/2'
'-x+1/2, -y+1/2, z+1/2'

loop_
_atom_site_label
_atom_site_type_symbol
_atom_site_fract_x
_atom_site_fract_y
_atom_site_fract_z
_atom_site_U_iso_or_equiv
_atom_site_adp_type
_atom_site_occupancy
_atom_site_symmetry_multiplicity
_atom_site_calc_flag
_atom_site_refinement_flags
C1 C 0.79569(10) 0.34790(10) 0.24488(14) 0.0222(4) Uani 1 1 d .
C2 C 0.76349(12) 0.45747(11) 0.30861(15) 0.0302(4) Uani 1 1 d .
H2 H 0.7512 0.5074 0.3118 0.036 Uiso 1 1 calc R
C3 C 0.76741(12) 0.41127(11) 0.38710(16) 0.0304(4) Uani 1 1 d .
H3 H 0.7588 0.4221 0.4567 0.036 Uiso 1 1 calc R
C4 C 0.77586(11) 0.44869(11) 0.12067(15) 0.0246(4) Uani 1 1 d .
C5 C 0.72056(12) 0.42551(12) 0.05712(17) 0.0311(5) Uani 1 1 d .
C6 C 0.71751(13) 0.45532(13) -0.04053(18) 0.0365(5) Uani 1 1 d .
H6 H 0.6806 0.4395 -0.0858 0.044 Uiso 1 1 calc R
C7 C 0.76637(14) 0.50699(13) -0.07342(16) 0.0358(5) Uani 1 1 d .
C8 C 0.81967(13) 0.53084(11) -0.00539(16) 0.0322(5) Uani 1 1 d .
H8 H 0.8526 0.5675 -0.0262 0.039 Uiso 1 1 calc R
C9 C 0.82556(11) 0.50200(11) 0.09209(15) 0.0270(4) Uani 1 1 d .
C10 C 0.66650(14) 0.36922(14) 0.0896(2) 0.0418(6) Uani 1 1 d .
H10A H 0.6899 0.3216 0.0910 0.063 Uiso 1 1 calc R
H10B H 0.6260 0.3684 0.0414 0.063 Uiso 1 1 calc R
H10C H 0.6483 0.3810 0.1576 0.063 Uiso 1 1 calc R
C11 C 0.76425(18) 0.53544(15) -0.18145(17) 0.0511(7) Uani 1 1 d .
H11A H 0.7905 0.5021 -0.2262 0.077 Uiso 1 1 calc R
H11B H 0.7871 0.5834 -0.1840 0.077 Uiso 1 1 calc R
H11C H 0.7138 0.5392 -0.2040 0.077 Uiso 1 1 calc R
C12 C 0.88632(12) 0.52495(11) 0.16093(19) 0.0343(4) Uani 1 1 d .
H12A H 0.8662 0.5449 0.2240 0.052 Uiso 1 1 calc R
H12B H 0.9156 0.5620 0.1269 0.052 Uiso 1 1 calc R
H12C H 0.9167 0.4829 0.1768 0.052 Uiso 1 1 calc R
C13 C 0.78834(13) 0.27712(11) 0.40512(15) 0.0304(4) Uani 1 1 d .
H13A H 0.7670 0.2847 0.4733 0.037 Uiso 1 1 calc R
H13B H 0.8391 0.2608 0.4138 0.037 Uiso 1 1 calc R
C14 C 0.74558(11) 0.22059(11) 0.34771(17) 0.0279(4) Uani 1 1 d .
H14A H 0.6970 0.2400 0.3310 0.033 Uiso 1 1 calc R
H14B H 0.7390 0.1773 0.3911 0.033 Uiso 1 1 calc R
C15 C 0.78454(11) 0.19919(10) 0.25010(15) 0.0250(4) Uani 1 1 d .
H15 H 0.8246 0.1660 0.2716 0.030 Uiso 1 1 calc R
C16 C 0.73801(12) 0.15611(11) 0.18538(15) 0.0291(4) Uani 1 1 d .
C17 C 0.90597(11) 0.19523(12) 0.01009(17) 0.0299(4) Uani 1 1 d .
C18 C 0.93456(11) 0.25800(12) -0.03139(15) 0.0290(4) Uani 1 1 d .
H18 H 0.9648 0.2536 -0.0895 0.035 Uiso 1 1 calc R
C19 C 0.92167(11) 0.32719(12) 0.00713(15) 0.0275(4) Uani 1 1 d .
C20 C 0.92399(15) 0.12277(14) -0.0364(2) 0.0464(6) Uani 1 1 d .
H20A H 0.9513 0.0936 0.0127 0.070 Uiso 1 1 calc R
H20B H 0.9533 0.1301 -0.0976 0.070 Uiso 1 1 calc R
H20C H 0.8791 0.0975 -0.0544 0.070 Uiso 1 1 calc R
C21 C 0.95619(14) 0.39137(14) -0.0444(2) 0.0423(6) Uani 1 1 d .
H21A H 0.9225 0.4116 -0.0945 0.063 Uiso 1 1 calc R
H21B H 1.0007 0.3759 -0.0788 0.063 Uiso 1 1 calc R
H21C H 0.9679 0.4284 0.0065 0.063 Uiso 1 1 calc R
C22 C 0.9465(3) -0.0311(3) -0.2488(4) 0.1041(15) Uani 1 1 d .
H22A H 0.9003 -0.0045 -0.2409 0.125 Uiso 1 1 calc R
H22B H 0.9383 -0.0822 -0.2289 0.125 Uiso 1 1 calc R
C23 C 0.9703(4) -0.0277(3) -0.3542(4) 0.1180(19) Uani 1 1 d .
H23A H 0.9300 -0.0125 -0.3993 0.142 Uiso 1 1 calc R
H23B H 0.9886 -0.0753 -0.3773 0.142 Uiso 1 1 calc R
N1 N 0.78084(9) 0.41823(9) 0.22145(12) 0.0239(3) Uani 1 1 d .
N2 N 0.78641(9) 0.34495(9) 0.34698(13) 0.0254(3) Uani 1 1 d .
N3 N 0.69949(13) 0.12284(12) 0.13566(15) 0.0458(5) Uani 1 1 d .
O1 O 0.86470(8) 0.19287(8) 0.08805(12) 0.0321(3) Uani 1 1 d .
O2 O 0.88258(8) 0.34069(8) 0.08427(11) 0.0277(3) Uani 1 1 d .
O3 O 1.0000 0.0000 -0.1856(4) 0.1193(16) Uani 1 2 d S
Ni1 Ni 0.830270(12) 0.272535(12) 0.163384(17) 0.02154(6) Uani 1 1 d .

loop_
_atom_site_aniso_label
_atom_site_aniso_U_11
_atom_site_aniso_U_22
_atom_site_aniso_U_33
_atom_site_aniso_U_23
_atom_site_aniso_U_13
_atom_site_aniso_U_12
C1 0.0229(9) 0.0240(9) 0.0196(9) -0.0010(7) 0.0028(7) -0.0029(8)
C2 0.0382(11) 0.0250(9) 0.0274(10) -0.0065(8) 0.0060(8) -0.0001(9)
C3 0.0404(12) 0.0291(11) 0.0217(9) -0.0056(8) 0.0064(9) -0.0028(9)
C4 0.0327(10) 0.0210(9) 0.0203(9) -0.0013(7) 0.0018(8) 0.0043(8)
C5 0.0345(11) 0.0276(10) 0.0311(11) -0.0047(8) -0.0004(9) 0.0044(9)
C6 0.0423(13) 0.0362(12) 0.0308(11) -0.0074(9) -0.0100(10) 0.0091(10)
C7 0.0529(14) 0.0313(11) 0.0233(10) 0.0001(9) 0.0000(10) 0.0176(10)
C8 0.0463(12) 0.0237(9) 0.0266(10) 0.0027(8) 0.0070(9) 0.0055(9)
C9 0.0335(11) 0.0214(9) 0.0262(9) -0.0010(8) 0.0024(8) 0.0030(8)
C10 0.0388(13) 0.0426(13) 0.0439(13) -0.0022(11) -0.0077(11) -0.0092(11)
C11 0.081(2) 0.0473(14) 0.0252(12) 0.0043(10) -0.0010(12) 0.0186(14)
C12 0.0401(11) 0.0324(10) 0.0305(10) 0.0029(10) -0.0008(11) -0.0067(9)
C13 0.0427(12) 0.0291(10) 0.0196(9) 0.0022(8) 0.0043(8) -0.0014(9)
C14 0.0347(10) 0.0253(9) 0.0236(10) 0.0025(8) 0.0037(9) -0.0027(8)
C15 0.0305(10) 0.0209(9) 0.0237(10) 0.0006(7) 0.0014(8) -0.0005(8)
C16 0.0385(11) 0.0258(10) 0.0231(10) 0.0018(8) 0.0056(8) -0.0042(8)
C17 0.0234(9) 0.0388(11) 0.0274(10) -0.0098(9) -0.0015(8) 0.0042(8)
C18 0.0259(10) 0.0414(12) 0.0198(9) -0.0045(8) 0.0018(8) 0.0040(9)
C19 0.0238(9) 0.0379(11) 0.0207(9) 0.0021(8) 0.0006(8) 0.0019(8)
C20 0.0416(14) 0.0442(14) 0.0533(16) -0.0200(12) 0.0115(12) 0.0009(11)
C21 0.0433(13) 0.0437(14) 0.0398(13) 0.0088(11) 0.0193(11) 0.0047(11)
C22 0.089(3) 0.119(4) 0.104(4) 0.013(3) -0.003(3) -0.032(3)
C23 0.167(6) 0.080(3) 0.106(4) -0.013(3) -0.029(4) -0.020(3)
N1 0.0304(9) 0.0218(8) 0.0197(8) -0.0023(6) 0.0020(6) -0.0006(6)
N2 0.0302(8) 0.0270(8) 0.0191(8) -0.0016(7) 0.0033(7) -0.0030(6)
N3 0.0566(13) 0.0486(12) 0.0321(10) -0.0029(9) 0.0047(9) -0.0178(11)
O1 0.0342(8) 0.0280(8) 0.0342(8) -0.0066(7) 0.0098(7) 0.0011(6)
O2 0.0293(7) 0.0290(7) 0.0249(7) 0.0003(6) 0.0076(6) 0.0012(6)
O3 0.151(5) 0.093(3) 0.113(4) 0.000 0.000 -0.011(3)
Ni1 0.02374(12) 0.02146(12) 0.01942(10) -0.00188(10) 0.00358(10) 0.00007(10)

loop_
_atom_type_symbol
_atom_type_description
_atom_type_scat_dispersion_real
_atom_type_scat_dispersion_imag
_atom_type_scat_source
C C 0.0033 0.0016 'International Tables Vol C Tables 4.2.6.8 and 6.1.1.4'
H H 0.0000 0.0000 'International Tables Vol C Tables 4.2.6.8 and 6.1.1.4'
N N 0.0061 0.0033 'International Tables Vol C Tables 4.2.6.8 and 6.1.1.4'
O O 0.0106 0.0060 'International Tables Vol C Tables 4.2.6.8 and 6.1.1.4'
Ni Ni 0.3393 1.1124 'International Tables Vol C Tables 4.2.6.8 and 6.1.1.4'

loop_
_geom_angle_atom_site_label_1
_geom_angle_atom_site_label_2
_geom_angle_atom_site_label_3
_geom_angle
_geom_angle_site_symmetry_1
_geom_angle_site_symmetry_3
N2 C1 N1 103.72(16) . .
N2 C1 Ni1 125.58(14) . .
N1 C1 Ni1 130.43(14) . .
C3 C2 N1 106.88(18) . .
C3 C2 H2 126.6 . .
N1 C2 H2 126.6 . .
C2 C3 N2 106.49(18) . .
C2 C3 H3 126.8 . .
N2 C3 H3 126.8 . .
C5 C4 C9 122.58(19) . .
C5 C4 N1 118.71(18) . .
C9 C4 N1 118.68(18) . .
C4 C5 C6 117.5(2) . .
C4 C5 C10 122.0(2) . .
C6 C5 C10 120.4(2) . .
C7 C6 C5 122.2(2) . .
C7 C6 H6 118.9 . .
C5 C6 H6 118.9 . .
C6 C7 C8 118.4(2) . .
C6 C7 C11 121.0(2) . .
C8 C7 C11 120.6(2) . .
C9 C8 C7 121.5(2) . .
C9 C8 H8 119.2 . .
C7 C8 H8 119.2 . .
C8 C9 C4 117.8(2) . .
C8 C9 C12 120.4(2) . .
C4 C9 C12 121.78(18) . .
C5 C10 H10A 109.5 . .
C5 C10 H10B 109.5 . .
H10A C10 H10B 109.5 . .
C5 C10 H10C 109.5 . .
H10A C10 H10C 109.5 . .
H10B C10 H10C 109.5 . .
C7 C11 H11A 109.5 . .
C7 C11 H11B 109.5 . .
H11A C11 H11B 109.5 . .
C7 C11 H11C 109.5 . .
H11A C11 H11C 109.5 . .
H11B C11 H11C 109.5 . .
C9 C12 H12A 109.5 . .
C9 C12 H12B 109.5 . .
H12A C12 H12B 109.5 . .
C9 C12 H12C 109.5 . .
H12A C12 H12C 109.5 . .
H12B C12 H12C 109.5 . .
N2 C13 C14 108.42(17) . .
N2 C13 H13A 110.0 . .
C14 C13 H13A 110.0 . .
N2 C13 H13B 110.0 . .
C14 C13 H13B 110.0 . .
H13A C13 H13B 108.4 . .
C13 C14 C15 110.71(16) . .
C13 C14 H14A 109.5 . .
C15 C14 H14A 109.5 . .
C13 C14 H14B 109.5 . .
C15 C14 H14B 109.5 . .
H14A C14 H14B 108.1 . .
C16 C15 C14 110.98(17) . .
C16 C15 Ni1 107.00(13) . .
C14 C15 Ni1 120.94(13) . .
C16 C15 H15 105.6 . .
C14 C15 H15 105.6 . .
Ni1 C15 H15 105.6 . .
N3 C16 C15 178.0(2) . .
O1 C17 C18 124.9(2) . .
O1 C17 C20 115.2(2) . .
C18 C17 C20 119.9(2) . .
C17 C18 C19 123.91(18) . .
C17 C18 H18 118.0 . .
C19 C18 H18 118.0 . .
O2 C19 C18 124.6(2) . .
O2 C19 C21 116.5(2) . .
C18 C19 C21 118.99(19) . .
C17 C20 H20A 109.5 . .
C17 C20 H20B 109.5 . .
H20A C20 H20B 109.5 . .
C17 C20 H20C 109.5 . .
H20A C20 H20C 109.5 . .
H20B C20 H20C 109.5 . .
C19 C21 H21A 109.5 . .
C19 C21 H21B 109.5 . .
H21A C21 H21B 109.5 . .
C19 C21 H21C 109.5 . .
H21A C21 H21C 109.5 . .
H21B C21 H21C 109.5 . .
O3 C22 C23 109.4(4) . .
O3 C22 H22A 109.8 . .
C23 C22 H22A 109.8 . .
O3 C22 H22B 109.8 . .
C23 C22 H22B 109.8 . .
H22A C22 H22B 108.2 . .
C22 C23 C23 104.5(3) . 4_755
C22 C23 H23A 110.9 . .
C23 C23 H23A 110.9 4_755 .
C22 C23 H23B 110.9 . .
C23 C23 H23B 110.9 4_755 .
H23A C23 H23B 108.9 . .
C1 N1 C2 110.83(17) . .
C1 N1 C4 126.30(16) . .
C2 N1 C4 122.60(16) . .
C1 N2 C3 112.08(17) . .
C1 N2 C13 123.22(16) . .
C3 N2 C13 124.36(17) . .
C17 O1 Ni1 126.62(14) . .
C19 O2 Ni1 126.69(14) . .
C22 O3 C22 107.9(5) 4_755 .
C1 Ni1 O1 176.57(8) . .
C1 Ni1 O2 89.71(7) . .
O1 Ni1 O2 93.29(6) . .
C1 Ni1 C15 91.91(8) . .
O1 Ni1 C15 84.97(7) . .
O2 Ni1 C15 174.87(8) . .

loop_
_geom_bond_atom_site_label_1
_geom_bond_atom_site_label_2
_geom_bond_distance
_geom_bond_site_symmetry_2
C1 N2 1.355(2) .
C1 N1 1.362(2) .
C1 Ni1 1.8686(19) .
C2 C3 1.341(3) .
C2 N1 1.393(3) .
C2 H2 0.9500 .
C3 N2 1.378(3) .
C3 H3 0.9500 .
C4 C5 1.387(3) .
C4 C9 1.397(3) .
C4 N1 1.443(2) .
C5 C6 1.399(3) .
C5 C10 1.503(3) .
C6 C7 1.382(4) .
C6 H6 0.9500 .
C7 C8 1.401(3) .
C7 C11 1.515(3) .
C8 C9 1.393(3) .
C8 H8 0.9500 .
C9 C12 1.502(3) .
C10 H10A 0.9800 .
C10 H10B 0.9800 .
C10 H10C 0.9800 .
C11 H11A 0.9800 .
C11 H11B 0.9800 .
C11 H11C 0.9800 .
C12 H12A 0.9800 .
C12 H12B 0.9800 .
C12 H12C 0.9800 .
C13 N2 1.467(3) .
C13 C14 1.511(3) .
C13 H13A 0.9900 .
C13 H13B 0.9900 .
C14 C15 1.524(3) .
C14 H14A 0.9900 .
C14 H14B 0.9900 .
C15 C16 1.447(3) .
C15 Ni1 1.961(2) .
C15 H15 1.0000 .
C16 N3 1.145(3) .
C17 O1 1.278(3) .
C17 C18 1.385(3) .
C17 C20 1.508(3) .
C18 C19 1.394(3) .
C18 H18 0.9500 .
C19 O2 1.270(2) .
C19 C21 1.506(3) .
C20 H20A 0.9800 .
C20 H20B 0.9800 .
C20 H20C 0.9800 .
C21 H21A 0.9800 .
C21 H21B 0.9800 .
C21 H21C 0.9800 .
C22 O3 1.413(5) .
C22 C23 1.456(7) .
C22 H22A 0.9900 .
C22 H22B 0.9900 .
C23 C23 1.500(10) 4_755
C23 H23A 0.9900 .
C23 H23B 0.9900 .
O1 Ni1 1.8835(14) .
O2 Ni1 1.8968(14) .
O3 C22 1.413(5) 4_755

loop_
_geom_torsion_atom_site_label_1
_geom_torsion_atom_site_label_2
_geom_torsion_atom_site_label_3
_geom_torsion_atom_site_label_4
_geom_torsion
_geom_torsion_site_symmetry_4
N1 C2 C3 N2 -0.4(2) .
C9 C4 C5 C6 2.8(3) .
N1 C4 C5 C6 -179.29(18) .
C9 C4 C5 C10 -178.7(2) .
N1 C4 C5 C10 -0.7(3) .
C4 C5 C6 C7 -1.2(3) .
C10 C5 C6 C7 -179.8(2) .
C5 C6 C7 C8 -1.2(3) .
C5 C6 C7 C11 176.7(2) .
C6 C7 C8 C9 2.1(3) .
C11 C7 C8 C9 -175.8(2) .
C7 C8 C9 C4 -0.7(3) .
C7 C8 C9 C12 175.8(2) .
C5 C4 C9 C8 -1.9(3) .
N1 C4 C9 C8 -179.81(17) .
C5 C4 C9 C12 -178.3(2) .
N1 C4 C9 C12 3.7(3) .
N2 C13 C14 C15 69.0(2) .
C13 C14 C15 C16 -168.88(17) .
C13 C14 C15 Ni1 -42.4(2) .
O1 C17 C18 C19 -0.1(3) .
C20 C17 C18 C19 -179.2(2) .
C17 C18 C19 O2 0.1(3) .
C17 C18 C19 C21 179.7(2) .
O3 C22 C23 C23 -17.4(8) 4_755
N2 C1 N1 C2 0.6(2) .
Ni1 C1 N1 C2 -173.52(15) .
N2 C1 N1 C4 -173.48(18) .
Ni1 C1 N1 C4 12.4(3) .
C3 C2 N1 C1 -0.1(2) .
C3 C2 N1 C4 174.23(19) .
C5 C4 N1 C1 65.4(3) .
C9 C4 N1 C1 -116.5(2) .
C5 C4 N1 C2 -108.0(2) .
C9 C4 N1 C2 70.0(3) .
N1 C1 N2 C3 -0.9(2) .
Ni1 C1 N2 C3 173.60(15) .
N1 C1 N2 C13 172.59(18) .
Ni1 C1 N2 C13 -12.9(3) .
C2 C3 N2 C1 0.8(2) .
C2 C3 N2 C13 -172.53(19) .
C14 C13 N2 C1 -43.6(3) .
C14 C13 N2 C3 129.1(2) .
C18 C17 O1 Ni1 1.9(3) .
C20 C17 O1 Ni1 -178.97(16) .
C18 C19 O2 Ni1 -2.0(3) .
C21 C19 O2 Ni1 178.43(15) .
C23 C22 O3 C22 6.9(3) 4_755
N2 C1 Ni1 O2 -141.66(17) .
N1 C1 Ni1 O2 31.30(19) .
N2 C1 Ni1 C15 33.47(18) .
N1 C1 Ni1 C15 -153.57(19) .
C17 O1 Ni1 O2 -2.72(18) .
C17 O1 Ni1 C15 -177.88(19) .
C19 O2 Ni1 C1 -178.93(17) .
C19 O2 Ni1 O1 2.76(17) .
C16 C15 Ni1 C1 123.97(15) .
C14 C15 Ni1 C1 -4.33(17) .
C16 C15 Ni1 O1 -57.46(14) .
C14 C15 Ni1 O1 174.24(17) .
